data_7130378
loop_
_publ_author_name
'Krempner, Clemens'
'Manankandayalage, Chamila'
'Katakam, Nandakumar'
'Unruh, Daniel K.'
'Aquino, Adelia'

_publ_section_title
;
 Intramolecular Frustrated Lewis Pair Mediated Approach to the C=O Bond
 Activation and Cleavage of Carbon Dioxide
;
_journal_name_full 'Chemical Communications'
_journal_paper_doi 10.1039/D2CC03413A
_journal_year 2022
_chemical_absolute_configuration ad
_chemical_formula_sum 'C20 H30 B N3 O2'
_chemical_formula_weight 355.28
_space_group_IT_number 4
_space_group_name_Hall 'P 2yb'
_space_group_name_H-M_alt 'P 1 21 1'
_symmetry_cell_setting monoclinic
_symmetry_Int_Tables_number 4
_symmetry_space_group_name_Hall 'P 2yb'
_symmetry_space_group_name_H-M 'P 1 21 1'
_atom_sites_solution_hydrogens geom
_atom_sites_solution_primary dual
_atom_sites_solution_secondary difmap
_audit_creation_date 2020-03-04T10:50:00-00:00
_audit_creation_method 'WinGX routine CIF_UPDATE'
_audit_update_record
;
2021-12-10 deposited with the CCDC.	2022-07-22 downloaded from the CCDC.
;
_cell_angle_alpha 90
_cell_angle_beta 100.649(2)
_cell_angle_gamma 90
_cell_formula_units_Z 2
_cell_length_a 7.87410(10)
_cell_length_b 11.4742(2)
_cell_length_c 10.7498(2)
_cell_measurement_reflns_used 11064
_cell_measurement_temperature 100(2)
_cell_measurement_theta_max 76.202
_cell_measurement_theta_min 4.135
_cell_volume 954.51(3)
_computing_cell_refinement 'CrysAlisPro 1.171.40.70a (Rigaku OD, 2020)'
_computing_data_collection 'CrysAlisPro 1.171.40.70a (Rigaku OD, 2020)'
_computing_data_reduction 'CrysAlisPro 1.171.40.70a (Rigaku OD, 2020)'
_computing_structure_refinement 'SHELXL-2018/3 (Sheldrick, 2018)'
_computing_structure_solution 'SHELXT 2014/5 (Sheldrick, 2014)'
_diffrn_ambient_environment N~2~
_diffrn_ambient_temperature 100(2)
_diffrn_detector 'Hybrid Pixel Array Detector'
_diffrn_detector_area_resol_mean 10
_diffrn_detector_type HyPix
_diffrn_measured_fraction_theta_full 0.999
_diffrn_measured_fraction_theta_max 0.985
_diffrn_measurement_device 'four-circle diffractometer'
_diffrn_measurement_device_type 'XtaLAB Synergy, Dualflex, HyPix'
_diffrn_measurement_method '\w scans'
_diffrn_orient_matrix_type 'CrysAlisPro convention (1999,Acta A55,543-557)'
_diffrn_orient_matrix_UB_11 -0.040186
_diffrn_orient_matrix_UB_12 -0.0117982
_diffrn_orient_matrix_UB_13 -0.1452287
_diffrn_orient_matrix_UB_21 -0.1232426
_diffrn_orient_matrix_UB_22 0.1051122
_diffrn_orient_matrix_UB_23 -0.0083953
_diffrn_orient_matrix_UB_31 0.1510971
_diffrn_orient_matrix_UB_32 0.0826852
_diffrn_orient_matrix_UB_33 -0.010029
_diffrn_radiation_monochromator mirror
_diffrn_radiation_probe x-ray
_diffrn_radiation_type CuK\a
_diffrn_radiation_wavelength 1.54178
_diffrn_reflns_av_R_equivalents 0.0506
_diffrn_reflns_av_unetI/netI 0.067
_diffrn_reflns_Laue_measured_fraction_full 0.999
_diffrn_reflns_Laue_measured_fraction_max 0.985
_diffrn_reflns_limit_h_max 9
_diffrn_reflns_limit_h_min -9
_diffrn_reflns_limit_k_max 14
_diffrn_reflns_limit_k_min -14
_diffrn_reflns_limit_l_max 13
_diffrn_reflns_limit_l_min -13
_diffrn_reflns_number 16818
_diffrn_reflns_point_group_measured_fraction_full 0.996
_diffrn_reflns_point_group_measured_fraction_max 0.962
_diffrn_reflns_theta_full 67.679
_diffrn_reflns_theta_max 77.445
_diffrn_reflns_theta_min 4.185
_diffrn_source 'micro-focus sealed X-ray tube'
_diffrn_source_type 'PhotonJet (Cu) X-ray Source'
_exptl_absorpt_coefficient_mu 0.626
_exptl_absorpt_correction_T_max 1
_exptl_absorpt_correction_T_min 0.596
_exptl_absorpt_correction_type gaussian
_exptl_absorpt_process_details
;
        CrysAlisPro 1.171.40.70a (Rigaku Oxford Diffraction, 2020)
Numerical absorption correction based on gaussian integration over
                        a multifaceted crystal model
        Empirical absorption correction using spherical harmonics,
 implemented in SCALE3 ABSPACK scaling algorithm.
;
_exptl_crystal_colour 'clear colourless'
_exptl_crystal_density_diffrn 1.236
_exptl_crystal_description prism
_exptl_crystal_F_000 384
_exptl_crystal_size_max 0.238
_exptl_crystal_size_mid 0.138
_exptl_crystal_size_min 0.103
_refine_diff_density_max 0.176
_refine_diff_density_min -0.246
_refine_diff_density_rms 0.043
_refine_ls_abs_structure_details
;
 Refined as an inversion twin.
;
_refine_ls_abs_structure_Flack 0.1(3)
_refine_ls_extinction_coef 0.0048(10)
_refine_ls_extinction_expression Fc^*^=kFc[1+0.001xFc^2^\l^3^/sin(2\q)]^-1/4^
_refine_ls_extinction_method 'SHELXL-2018/3 (Sheldrick 2018)'
_refine_ls_goodness_of_fit_ref 1.11
_refine_ls_hydrogen_treatment constr
_refine_ls_matrix_type full
_refine_ls_number_parameters 241
_refine_ls_number_reflns 3897
_refine_ls_number_restraints 1
_refine_ls_restrained_S_all 1.11
_refine_ls_R_factor_all 0.0407
_refine_ls_R_factor_gt 0.0392
_refine_ls_shift/su_max 0
_refine_ls_shift/su_mean 0
_refine_ls_structure_factor_coef Fsqd
_refine_ls_weighting_details 'w=1/[\s^2^(Fo^2^)+(0.0456P)^2^+0.3021P] where P=(Fo^2^+2Fc^2^)/3'
_refine_ls_weighting_scheme calc
_refine_ls_wR_factor_gt 0.1025
_refine_ls_wR_factor_ref 0.1049
_reflns_Friedel_coverage 0.858
_reflns_Friedel_fraction_full 0.993
_reflns_Friedel_fraction_max 0.937
_reflns_number_gt 3752
_reflns_number_total 3897
_reflns_threshold_expression 'I > 2\s(I)'
_cod_data_source_file d2cc03413a2.cif
_cod_data_source_block 2
_cod_original_sg_symbol_H-M 'P 21'
_cod_database_code 7130378
_shelx_estimated_absorpt_t_min 0.865
_shelx_estimated_absorpt_t_max 0.938
_shelx_shelxl_version_number 2018/3

loop_
_symmetry_equiv_pos_as_xyz
'x, y, z'
'-x, y+1/2, -z'

loop_
_atom_site_label
_atom_site_type_symbol
_atom_site_fract_x
_atom_site_fract_y
_atom_site_fract_z
_atom_site_U_iso_or_equiv
_atom_site_adp_type
_atom_site_occupancy
_atom_site_site_symmetry_order
_atom_site_calc_flag
_atom_site_refinement_flags_posn
_atom_site_refinement_flags_adp
_atom_site_refinement_flags_occupancy
_atom_site_disorder_assembly
_atom_site_disorder_group
O1 O 0.7322(2) 0.65504(16) 0.67102(17) 0.0262(4) Uani 1 1 d . . . . .
O2 O 0.8977(2) 0.58670(17) 0.54086(18) 0.0298(4) Uani 1 1 d . . . . .
N1 N 0.6883(3) 0.46836(19) 0.5945(2) 0.0235(5) Uani 1 1 d . . . . .
N2 N 0.7540(3) 0.3887(2) 0.4083(2) 0.0258(5) Uani 1 1 d . . . . .
N3 N 0.7685(3) 0.27280(19) 0.5871(2) 0.0249(5) Uani 1 1 d . . . . .
C1 C 0.7816(3) 0.5756(2) 0.6009(2) 0.0240(5) Uani 1 1 d . . . . .
C2 C 0.5319(3) 0.4562(2) 0.6466(2) 0.0230(5) Uani 1 1 d . . . . .
C3 C 0.5094(3) 0.5291(2) 0.7463(2) 0.0237(5) Uani 1 1 d . . . . .
C4 C 0.3524(3) 0.5136(2) 0.7888(3) 0.0275(6) Uani 1 1 d . . . . .
H4 H 0.329796 0.560596 0.856661 0.033 Uiso 1 1 calc R U . . .
C5 C 0.2290(3) 0.4327(3) 0.7360(3) 0.0295(6) Uani 1 1 d . . . . .
H5 H 0.125347 0.424728 0.768501 0.035 Uiso 1 1 calc R U . . .
C6 C 0.2564(4) 0.3634(3) 0.6361(3) 0.0289(6) Uani 1 1 d . . . . .
H6 H 0.172077 0.307963 0.599885 0.035 Uiso 1 1 calc R U . . .
C7 C 0.4086(3) 0.3759(2) 0.5895(3) 0.0260(5) Uani 1 1 d . . . . .
H7 H 0.428504 0.330435 0.519699 0.031 Uiso 1 1 calc R U . . .
C8 C 0.7410(3) 0.3754(2) 0.5285(2) 0.0236(5) Uani 1 1 d . . . . .
C9 C 0.8749(4) 0.3214(3) 0.3476(3) 0.0310(6) Uani 1 1 d . . . . .
H9A H 0.80991 0.274656 0.278533 0.046 Uiso 1 1 calc R U . . .
H9B H 0.943511 0.269742 0.41013 0.046 Uiso 1 1 calc R U . . .
H9C H 0.952072 0.374852 0.31363 0.046 Uiso 1 1 calc R U . . .
C10 C 0.6718(4) 0.4856(3) 0.3318(3) 0.0299(6) Uani 1 1 d . . . . .
H10A H 0.75598 0.548305 0.330983 0.045 Uiso 1 1 calc R U . . .
H10B H 0.574422 0.514637 0.367962 0.045 Uiso 1 1 calc R U . . .
H10C H 0.629685 0.458673 0.245014 0.045 Uiso 1 1 calc R U . . .
C11 C 0.7297(4) 0.1622(3) 0.5196(3) 0.0307(6) Uani 1 1 d . . . . .
H11A H 0.663563 0.17744 0.434601 0.046 Uiso 1 1 calc R U . . .
H11B H 0.661777 0.112579 0.566146 0.046 Uiso 1 1 calc R U . . .
H11C H 0.837976 0.122672 0.512809 0.046 Uiso 1 1 calc R U . . .
C12 C 0.8021(4) 0.2634(3) 0.7250(3) 0.0296(6) Uani 1 1 d . . . . .
H12A H 0.696937 0.237437 0.753417 0.044 Uiso 1 1 calc R U . . .
H12B H 0.837064 0.339576 0.762311 0.044 Uiso 1 1 calc R U . . .
H12C H 0.894796 0.206744 0.751879 0.044 Uiso 1 1 calc R U . . .
C13 C 0.8123(3) 0.5815(2) 0.9044(2) 0.0260(5) Uani 1 1 d . . . . .
H13 H 0.854022 0.504836 0.877519 0.031 Uiso 1 1 calc R U . . .
C14 C 0.7371(4) 0.5617(2) 1.0250(3) 0.0281(6) Uani 1 1 d . . . . .
H14A H 0.650335 0.498415 1.008543 0.034 Uiso 1 1 calc R U . . .
H14B H 0.831155 0.534837 1.093179 0.034 Uiso 1 1 calc R U . . .
C15 C 0.6517(4) 0.6692(3) 1.0723(3) 0.0318(6) Uani 1 1 d . . . . .
H15A H 0.580675 0.643038 1.134048 0.038 Uiso 1 1 calc R U . . .
H15B H 0.743827 0.720277 1.118085 0.038 Uiso 1 1 calc R U . . .
C16 C 0.5371(4) 0.7419(3) 0.9703(3) 0.0314(6) Uani 1 1 d . . . . .
H16A H 0.528018 0.821572 1.003859 0.038 Uiso 1 1 calc R U . . .
H16B H 0.419566 0.707778 0.954676 0.038 Uiso 1 1 calc R U . . .
C17 C 0.5986(4) 0.7515(2) 0.8423(3) 0.0286(6) Uani 1 1 d . . . . .
H17 H 0.500273 0.781403 0.777713 0.034 Uiso 1 1 calc R U . . .
C18 C 0.7508(4) 0.8375(2) 0.8503(3) 0.0316(6) Uani 1 1 d . . . . .
H18A H 0.776095 0.849212 0.764324 0.038 Uiso 1 1 calc R U . . .
H18B H 0.715802 0.913756 0.880622 0.038 Uiso 1 1 calc R U . . .
C19 C 0.9166(4) 0.7965(3) 0.9387(3) 0.0326(6) Uani 1 1 d . . . . .
H19A H 1.013854 0.846261 0.92425 0.039 Uiso 1 1 calc R U . . .
H19B H 0.902396 0.808037 1.027411 0.039 Uiso 1 1 calc R U . . .
C20 C 0.9644(4) 0.6683(3) 0.9212(3) 0.0295(6) Uani 1 1 d . . . . .
H20A H 1.050669 0.644132 0.995795 0.035 Uiso 1 1 calc R U . . .
H20B H 1.020258 0.66279 0.846155 0.035 Uiso 1 1 calc R U . . .
B1 B 0.6571(4) 0.6262(3) 0.7946(3) 0.0256(6) Uani 1 1 d . . . . .

loop_
_atom_site_aniso_label
_atom_site_aniso_U_11
_atom_site_aniso_U_22
_atom_site_aniso_U_33
_atom_site_aniso_U_23
_atom_site_aniso_U_13
_atom_site_aniso_U_12
O1 0.0301(9) 0.0247(9) 0.0245(9) -0.0016(7) 0.0073(7) -0.0024(7)
O2 0.0264(9) 0.0335(10) 0.0320(10) -0.0037(8) 0.0116(8) -0.0065(8)
N1 0.0233(10) 0.0231(10) 0.0259(11) -0.0018(8) 0.0091(8) -0.0019(8)
N2 0.0263(11) 0.0270(11) 0.0249(11) -0.0008(9) 0.0066(8) 0.0013(9)
N3 0.0251(10) 0.0232(10) 0.0277(11) -0.0008(9) 0.0080(8) -0.0006(9)
C1 0.0244(12) 0.0239(13) 0.0237(11) 0.0007(10) 0.0044(9) -0.0022(10)
C2 0.0213(11) 0.0231(12) 0.0260(13) 0.0037(10) 0.0078(10) 0.0011(9)
C3 0.0255(12) 0.0233(12) 0.0226(12) 0.0041(10) 0.0054(10) 0.0022(10)
C4 0.0276(13) 0.0291(14) 0.0274(13) 0.0015(11) 0.0089(11) 0.0026(11)
C5 0.0242(13) 0.0321(14) 0.0333(14) 0.0056(12) 0.0084(10) -0.0008(11)
C6 0.0237(12) 0.0289(13) 0.0339(14) 0.0028(11) 0.0046(10) -0.0028(11)
C7 0.0253(12) 0.0268(13) 0.0261(12) -0.0003(11) 0.0049(10) -0.0008(10)
C8 0.0183(11) 0.0258(12) 0.0272(12) -0.0015(10) 0.0057(9) -0.0004(9)
C9 0.0292(14) 0.0361(15) 0.0302(13) -0.0021(12) 0.0122(11) 0.0037(12)
C10 0.0325(14) 0.0286(14) 0.0286(13) 0.0011(12) 0.0060(11) 0.0016(11)
C11 0.0320(14) 0.0259(13) 0.0361(14) -0.0048(12) 0.0113(12) -0.0017(11)
C12 0.0303(13) 0.0310(14) 0.0274(13) 0.0015(11) 0.0054(10) -0.0007(12)
C13 0.0265(12) 0.0240(12) 0.0287(12) -0.0024(11) 0.0082(10) 0.0023(10)
C14 0.0309(13) 0.0280(14) 0.0260(12) 0.0014(11) 0.0067(10) 0.0027(11)
C15 0.0370(15) 0.0327(14) 0.0281(13) -0.0017(12) 0.0125(11) 0.0018(12)
C16 0.0314(14) 0.0301(14) 0.0348(15) -0.0048(12) 0.0116(11) 0.0038(11)
C17 0.0306(13) 0.0274(13) 0.0276(13) 0.0000(11) 0.0048(10) 0.0028(11)
C18 0.0404(16) 0.0245(14) 0.0312(14) -0.0014(11) 0.0097(12) -0.0010(11)
C19 0.0337(14) 0.0338(15) 0.0309(13) -0.0042(12) 0.0077(11) -0.0078(12)
C20 0.0279(13) 0.0341(14) 0.0270(13) -0.0009(12) 0.0067(10) -0.0015(11)
B1 0.0264(14) 0.0252(14) 0.0266(14) 0.0017(11) 0.0087(11) 0.0009(12)

loop_
_atom_type_symbol
_atom_type_description
_atom_type_scat_dispersion_real
_atom_type_scat_dispersion_imag
_atom_type_scat_source
C C 0.0181 0.0091 'International Tables Vol C Tables 4.2.6.8 and 6.1.1.4'
H H 0 0 'International Tables Vol C Tables 4.2.6.8 and 6.1.1.4'
B B 0.009 0.0039 'International Tables Vol C Tables 4.2.6.8 and 6.1.1.4'
N N 0.0311 0.018 'International Tables Vol C Tables 4.2.6.8 and 6.1.1.4'
O O 0.0492 0.0322 'International Tables Vol C Tables 4.2.6.8 and 6.1.1.4'

loop_
_exptl_crystal_face_index_h
_exptl_crystal_face_index_k
_exptl_crystal_face_index_l
_exptl_crystal_face_perp_dist
0 -7 2 0.0688
-5 0 0 0.0676
4 5 -2 0.045
3 6 -2 0.0558
5 3 -1 0.0631
0 0 -7 0.0488
4 5 0 0.0517
1 2 6 0.0473
-2 -2 7 0.0613
-3 -4 -4 0.0595
-3 -3 6 0.0648
1 -5 -5 0.0581
-1 -6 -4 0.0571
2 6 2 0.0571
-3 3 6 0.0853
3 -6 1 0.1011
0 -4 5 0.0577
-4 0 -4 0.069
-5 1 2 0.0742
-3 -1 -5 0.057

loop_
_geom_angle_atom_site_label_1
_geom_angle_atom_site_label_2
_geom_angle_atom_site_label_3
_geom_angle
_geom_angle_site_symmetry_1
_geom_angle_site_symmetry_3
_geom_angle_publ_flag
C1 O1 B1 122.8(2) . . ?
C8 N1 C1 119.2(2) . . ?
C8 N1 C2 118.6(2) . . ?
C1 N1 C2 122.0(2) . . ?
C8 N2 C10 122.1(2) . . ?
C8 N2 C9 123.1(2) . . ?
C10 N2 C9 114.0(2) . . ?
C8 N3 C12 121.9(2) . . ?
C8 N3 C11 122.0(2) . . ?
C12 N3 C11 114.9(2) . . ?
O2 C1 O1 125.0(2) . . ?
O2 C1 N1 119.6(2) . . ?
O1 C1 N1 115.4(2) . . ?
C7 C2 C3 123.9(2) . . ?
C7 C2 N1 117.7(2) . . ?
C3 C2 N1 118.4(2) . . ?
C2 C3 C4 114.7(2) . . ?
C2 C3 B1 118.1(2) . . ?
C4 C3 B1 127.1(2) . . ?
C5 C4 C3 122.9(3) . . ?
C5 C4 H4 118.6 . . ?
C3 C4 H4 118.6 . . ?
C6 C5 C4 120.3(2) . . ?
C6 C5 H5 119.9 . . ?
C4 C5 H5 119.9 . . ?
C5 C6 C7 119.3(3) . . ?
C5 C6 H6 120.3 . . ?
C7 C6 H6 120.3 . . ?
C6 C7 C2 119.0(3) . . ?
C6 C7 H7 120.5 . . ?
C2 C7 H7 120.5 . . ?
N2 C8 N3 121.9(2) . . ?
N2 C8 N1 119.7(2) . . ?
N3 C8 N1 118.3(2) . . ?
N2 C9 H9A 109.5 . . ?
N2 C9 H9B 109.5 . . ?
H9A C9 H9B 109.5 . . ?
N2 C9 H9C 109.5 . . ?
H9A C9 H9C 109.5 . . ?
H9B C9 H9C 109.5 . . ?
N2 C10 H10A 109.5 . . ?
N2 C10 H10B 109.5 . . ?
H10A C10 H10B 109.5 . . ?
N2 C10 H10C 109.5 . . ?
H10A C10 H10C 109.5 . . ?
H10B C10 H10C 109.5 . . ?
N3 C11 H11A 109.5 . . ?
N3 C11 H11B 109.5 . . ?
H11A C11 H11B 109.5 . . ?
N3 C11 H11C 109.5 . . ?
H11A C11 H11C 109.5 . . ?
H11B C11 H11C 109.5 . . ?
N3 C12 H12A 109.5 . . ?
N3 C12 H12B 109.5 . . ?
H12A C12 H12B 109.5 . . ?
N3 C12 H12C 109.5 . . ?
H12A C12 H12C 109.5 . . ?
H12B C12 H12C 109.5 . . ?
C14 C13 C20 114.1(2) . . ?
C14 C13 B1 107.8(2) . . ?
C20 C13 B1 110.3(2) . . ?
C14 C13 H13 108.2 . . ?
C20 C13 H13 108.2 . . ?
B1 C13 H13 108.2 . . ?
C15 C14 C13 114.9(2) . . ?
C15 C14 H14A 108.5 . . ?
C13 C14 H14A 108.5 . . ?
C15 C14 H14B 108.5 . . ?
C13 C14 H14B 108.5 . . ?
H14A C14 H14B 107.5 . . ?
C16 C15 C14 115.9(2) . . ?
C16 C15 H15A 108.3 . . ?
C14 C15 H15A 108.3 . . ?
C16 C15 H15B 108.3 . . ?
C14 C15 H15B 108.3 . . ?
H15A C15 H15B 107.4 . . ?
C15 C16 C17 115.9(2) . . ?
C15 C16 H16A 108.3 . . ?
C17 C16 H16A 108.3 . . ?
C15 C16 H16B 108.3 . . ?
C17 C16 H16B 108.3 . . ?
H16A C16 H16B 107.4 . . ?
C18 C17 C16 111.4(2) . . ?
C18 C17 B1 108.8(2) . . ?
C16 C17 B1 111.9(2) . . ?
C18 C17 H17 108.2 . . ?
C16 C17 H17 108.2 . . ?
B1 C17 H17 108.2 . . ?
C19 C18 C17 113.6(2) . . ?
C19 C18 H18A 108.8 . . ?
C17 C18 H18A 108.8 . . ?
C19 C18 H18B 108.8 . . ?
C17 C18 H18B 108.8 . . ?
H18A C18 H18B 107.7 . . ?
C20 C19 C18 114.6(2) . . ?
C20 C19 H19A 108.6 . . ?
C18 C19 H19A 108.6 . . ?
C20 C19 H19B 108.6 . . ?
C18 C19 H19B 108.6 . . ?
H19A C19 H19B 107.6 . . ?
C19 C20 C13 115.5(2) . . ?
C19 C20 H20A 108.4 . . ?
C13 C20 H20A 108.4 . . ?
C19 C20 H20B 108.4 . . ?
C13 C20 H20B 108.4 . . ?
H20A C20 H20B 107.5 . . ?
O1 B1 C13 109.2(2) . . ?
O1 B1 C17 104.5(2) . . ?
C13 B1 C17 105.7(2) . . ?
O1 B1 C3 103.4(2) . . ?
C13 B1 C3 114.6(2) . . ?
C17 B1 C3 118.7(2) . . ?

loop_
_geom_bond_atom_site_label_1
_geom_bond_atom_site_label_2
_geom_bond_distance
_geom_bond_site_symmetry_2
_geom_bond_publ_flag
O1 C1 1.288(3) . ?
O1 B1 1.586(3) . ?
O2 C1 1.219(3) . ?
N1 C8 1.387(3) . ?
N1 C1 1.429(3) . ?
N1 C2 1.451(3) . ?
N2 C8 1.324(3) . ?
N2 C10 1.461(4) . ?
N2 C9 1.469(3) . ?
N3 C8 1.333(3) . ?
N3 C12 1.461(3) . ?
N3 C11 1.466(3) . ?
C2 C7 1.396(4) . ?
C2 C3 1.396(4) . ?
C3 C4 1.406(4) . ?
C3 B1 1.625(4) . ?
C4 C5 1.387(4) . ?
C4 H4 0.95 . ?
C5 C6 1.384(4) . ?
C5 H5 0.95 . ?
C6 C7 1.389(4) . ?
C6 H6 0.95 . ?
C7 H7 0.95 . ?
C9 H9A 0.98 . ?
C9 H9B 0.98 . ?
C9 H9C 0.98 . ?
C10 H10A 0.98 . ?
C10 H10B 0.98 . ?
C10 H10C 0.98 . ?
C11 H11A 0.98 . ?
C11 H11B 0.98 . ?
C11 H11C 0.98 . ?
C12 H12A 0.98 . ?
C12 H12B 0.98 . ?
C12 H12C 0.98 . ?
C13 C14 1.538(4) . ?
C13 C20 1.543(4) . ?
C13 B1 1.617(4) . ?
C13 H13 1 . ?
C14 C15 1.536(4) . ?
C14 H14A 0.99 . ?
C14 H14B 0.99 . ?
C15 C16 1.532(4) . ?
C15 H15A 0.99 . ?
C15 H15B 0.99 . ?
C16 C17 1.545(4) . ?
C16 H16A 0.99 . ?
C16 H16B 0.99 . ?
C17 C18 1.543(4) . ?
C17 B1 1.622(4) . ?
C17 H17 1 . ?
C18 C19 1.540(4) . ?
C18 H18A 0.99 . ?
C18 H18B 0.99 . ?
C19 C20 1.538(4) . ?
C19 H19A 0.99 . ?
C19 H19B 0.99 . ?
C20 H20A 0.99 . ?
C20 H20B 0.99 . ?
